data_2201783
loop_
_publ_author_name
'Jones, Peter G.'
'Ku\'s, Piotr'
'Celinski, Rafael'

_publ_section_title 1-<i>O</i>-<i>p</i>-Toluenesulfonyl-2,3:4,5-di-<i>O</i>-isopropylidene-<small>L</small>-arabitol
_journal_issue 2
_journal_name_full 'Acta Crystallographica Section E'
_journal_page_first o117
_journal_page_last o118
_journal_paper_doi 10.1107/S1600536802023449
_journal_volume 59
_journal_year 2003
_chemical_formula_iupac 'C18 H26 O7 S'
_chemical_formula_moiety 'C18 H26 O7 S'
_chemical_formula_sum 'C18 H26 O7 S'
_chemical_formula_weight 386.45
_chemical_name_systematic
;
1-O-p-toluenesulfonyl-2,3:4,5-di-O-isopropylidene-L-arabitol
;
_space_group_IT_number 4
_symmetry_cell_setting monoclinic
_symmetry_space_group_name_Hall 'P 2yb'
_symmetry_space_group_name_H-M 'P 1 21 1'
_atom_sites_solution_hydrogens geom
_atom_sites_solution_primary direct
_atom_sites_solution_secondary difmap
_audit_creation_method SHELXL-97
_cell_angle_alpha 90.00
_cell_angle_beta 94.93(2)
_cell_angle_gamma 90.00
_cell_formula_units_Z 2
_cell_length_a 7.9957(10)
_cell_length_b 14.527(3)
_cell_length_c 8.3194(14)
_cell_measurement_reflns_used 52
_cell_measurement_temperature 143(2)
_cell_measurement_theta_max 11.5
_cell_measurement_theta_min 10
_cell_volume 962.8(3)
_computing_cell_refinement DIF4
_computing_data_collection 'DIF4 (Stoe & Cie, 1992)'
_computing_data_reduction 'REDU4 (Stoe & Cie, 1992)'
_computing_molecular_graphics 'XP (Siemens, 1994)'
_computing_publication_material SHELXL97
_computing_structure_refinement 'SHELXL97 (Sheldrick, 1997)'
_computing_structure_solution 'SHELXS97 (Sheldrick, 1990)'
_diffrn_ambient_temperature 143(2)
_diffrn_measured_fraction_theta_full 0.997
_diffrn_measured_fraction_theta_max 0.997
_diffrn_measurement_device_type 'Stoe DIF4'
_diffrn_measurement_method \w/\q
_diffrn_radiation_monochromator graphite
_diffrn_radiation_source 'fine-focus sealed tube'
_diffrn_radiation_type MoK\a
_diffrn_radiation_wavelength 0.71073
_diffrn_reflns_av_R_equivalents 0.0175
_diffrn_reflns_av_sigmaI/netI 0.0314
_diffrn_reflns_limit_h_max 10
_diffrn_reflns_limit_h_min -10
_diffrn_reflns_limit_k_max 18
_diffrn_reflns_limit_k_min -16
_diffrn_reflns_limit_l_max 10
_diffrn_reflns_limit_l_min -10
_diffrn_reflns_number 4605
_diffrn_reflns_theta_full 27.50
_diffrn_reflns_theta_max 27.53
_diffrn_reflns_theta_min 3.39
_diffrn_standards_decay_% 1.3
_diffrn_standards_interval_time 60
_diffrn_standards_number 3
_exptl_absorpt_coefficient_mu 0.204
_exptl_absorpt_correction_type none
_exptl_crystal_colour colourless
_exptl_crystal_density_diffrn 1.333
_exptl_crystal_density_method 'not measured'
_exptl_crystal_description plate
_exptl_crystal_F_000 412
_exptl_crystal_size_max 0.7
_exptl_crystal_size_mid 0.5
_exptl_crystal_size_min 0.15
_refine_diff_density_max 0.233
_refine_diff_density_min -0.236
_refine_ls_abs_structure_details 'Flack (1983)'
_refine_ls_abs_structure_Flack 0.01(7)
_refine_ls_extinction_method none
_refine_ls_goodness_of_fit_ref 1.042
_refine_ls_hydrogen_treatment constr
_refine_ls_matrix_type full
_refine_ls_number_parameters 240
_refine_ls_number_reflns 4154
_refine_ls_number_restraints 1
_refine_ls_restrained_S_all 1.042
_refine_ls_R_factor_all 0.0434
_refine_ls_R_factor_gt 0.0395
_refine_ls_shift/su_max <0.001
_refine_ls_shift/su_mean 0.000
_refine_ls_structure_factor_coef Fsqd
_refine_ls_weighting_details 'calc w = 1/[\s^2^(Fo^2^)+(0.0531P)^2^+0.2455P] where P = (Fo^2^+2Fc^2^)/3'
_refine_ls_weighting_scheme calc
_refine_ls_wR_factor_gt 0.0959
_refine_ls_wR_factor_ref 0.1000
_reflns_number_gt 3891
_reflns_number_total 4154
_reflns_threshold_expression I>2\s(I)
_cod_data_source_file bt6221.cif
_cod_data_source_block I
_cod_original_sg_symbol_H-M 'P 21'
_cod_database_code 2201783
_cod_database_fobs_code 2201783

loop_
_symmetry_equiv_pos_as_xyz
'x, y, z'
'-x, y+1/2, -z'

loop_
_atom_site_label
_atom_site_fract_x
_atom_site_fract_y
_atom_site_fract_z
_atom_site_U_iso_or_equiv
_atom_site_adp_type
_atom_site_calc_flag
_atom_site_refinement_flags
_atom_site_occupancy
_atom_site_disorder_assembly
_atom_site_disorder_group
_atom_site_type_symbol
C1 0.5207(3) 0.79000(15) 0.8035(2) 0.0253(4) Uani d . 1 . . C
H1A 0.4795 0.8518 0.8311 0.030 Uiso calc R 1 . . H
H1B 0.6448 0.7921 0.8082 0.030 Uiso calc R 1 . . H
C2 0.4661(3) 0.72006(14) 0.9213(2) 0.0221(4) Uani d . 1 . . C
H2 0.5010 0.7409 1.0337 0.026 Uiso calc R 1 . . H
C3 0.2790(2) 0.69517(15) 0.9078(2) 0.0225(4) Uani d . 1 . . C
H3 0.2320 0.7001 0.7928 0.027 Uiso calc R 1 . . H
C4 0.1752(3) 0.75241(15) 1.0132(3) 0.0242(4) Uani d . 1 . . C
H4 0.2187 0.7469 1.1292 0.029 Uiso calc R 1 . . H
C5 -0.0122(3) 0.73407(18) 0.9925(3) 0.0321(5) Uani d . 1 . . C
H5A -0.0475 0.7133 0.8814 0.039 Uiso calc R 1 . . H
H5B -0.0446 0.6869 1.0698 0.039 Uiso calc R 1 . . H
O6 -0.0839(2) 0.82085(13) 1.0249(2) 0.0417(5) Uani d . 1 . . O
O7 0.18521(19) 0.84537(11) 0.9597(2) 0.0312(4) Uani d . 1 . . O
O8 0.27746(19) 0.60195(11) 0.9579(2) 0.0341(4) Uani d . 1 . . O
O9 0.54235(18) 0.63342(11) 0.89318(19) 0.0259(3) Uani d . 1 . . O
C10 0.4464(3) 0.56617(16) 0.9697(3) 0.0262(4) Uani d . 1 . . C
C11 0.4485(3) 0.47753(16) 0.8754(3) 0.0314(5) Uani d . 1 . . C
H11A 0.5621 0.4516 0.8859 0.038 Uiso calc R 1 . . H
H11B 0.4146 0.4898 0.7614 0.038 Uiso calc R 1 . . H
H11C 0.3702 0.4336 0.9177 0.038 Uiso calc R 1 . . H
C12 0.5090(3) 0.55630(19) 1.1451(3) 0.0354(5) Uani d . 1 . . C
H12A 0.5070 0.6165 1.1980 0.042 Uiso calc R 1 . . H
H12B 0.6242 0.5326 1.1533 0.042 Uiso calc R 1 . . H
H12C 0.4366 0.5134 1.1978 0.042 Uiso calc R 1 . . H
C13 0.0348(3) 0.89175(17) 0.9939(3) 0.0298(5) Uani d . 1 . . C
C14 0.0641(3) 0.9499(2) 1.1433(3) 0.0405(6) Uani d . 1 . . C
H14A 0.1401 1.0007 1.1227 0.049 Uiso calc R 1 . . H
H14B 0.1144 0.9121 1.2323 0.049 Uiso calc R 1 . . H
H14C -0.0432 0.9749 1.1722 0.049 Uiso calc R 1 . . H
C15 -0.0257(4) 0.9470(2) 0.8470(3) 0.0431(6) Uani d . 1 . . C
H15A -0.0577 0.9052 0.7571 0.052 Uiso calc R 1 . . H
H15B 0.0643 0.9878 0.8176 0.052 Uiso calc R 1 . . H
H15C -0.1232 0.9839 0.8708 0.052 Uiso calc R 1 . . H
O16 0.45175(19) 0.76403(11) 0.64149(17) 0.0258(3) Uani d . 1 . . O
O17 0.4286(2) 0.78277(13) 0.35815(19) 0.0368(4) Uani d . 1 . . O
O18 0.5789(2) 0.90040(12) 0.5278(2) 0.0339(4) Uani d . 1 . . O
S19 0.53854(6) 0.80636(4) 0.49578(6) 0.02601(12) Uani d . 1 . . S
C20 0.7248(3) 0.74269(16) 0.4949(2) 0.0257(4) Uani d . 1 . . C
C21 0.7229(3) 0.64848(17) 0.5190(3) 0.0323(5) Uani d . 1 . . C
H21 0.6218 0.6180 0.5398 0.039 Uiso calc R 1 . . H
C22 0.8708(3) 0.59911(18) 0.5123(3) 0.0342(5) Uani d . 1 . . C
H22 0.8701 0.5343 0.5279 0.041 Uiso calc R 1 . . H
C23 1.0205(3) 0.64290(18) 0.4831(3) 0.0313(5) Uani d . 1 . . C
C24 1.0180(3) 0.73729(19) 0.4593(3) 0.0354(5) Uani d . 1 . . C
H24 1.1190 0.7680 0.4392 0.042 Uiso calc R 1 . . H
C25 0.8718(3) 0.78791(17) 0.4642(3) 0.0333(5) Uani d . 1 . . C
H25 0.8721 0.8525 0.4468 0.040 Uiso calc R 1 . . H
C26 1.1808(3) 0.5895(2) 0.4795(3) 0.0410(6) Uani d . 1 . . C
H26A 1.2607 0.6096 0.5684 0.049 Uiso calc R 1 . . H
H26B 1.2287 0.6003 0.3766 0.049 Uiso calc R 1 . . H
H26C 1.1576 0.5237 0.4911 0.049 Uiso calc R 1 . . H

loop_
_atom_site_aniso_label
_atom_site_aniso_U_11
_atom_site_aniso_U_22
_atom_site_aniso_U_33
_atom_site_aniso_U_12
_atom_site_aniso_U_13
_atom_site_aniso_U_23
C1 0.0284(10) 0.0224(12) 0.0251(9) -0.0039(8) 0.0022(8) -0.0008(8)
C2 0.0236(10) 0.0197(11) 0.0230(9) 0.0017(7) 0.0023(7) -0.0019(7)
C3 0.0218(9) 0.0179(10) 0.0281(10) 0.0011(7) 0.0038(7) -0.0009(8)
C4 0.0260(10) 0.0208(11) 0.0261(10) 0.0035(8) 0.0043(8) -0.0007(8)
C5 0.0274(11) 0.0277(13) 0.0422(13) 0.0005(9) 0.0090(9) -0.0028(10)
O6 0.0269(8) 0.0303(11) 0.0697(12) 0.0045(7) 0.0147(8) -0.0025(8)
O7 0.0262(8) 0.0199(8) 0.0488(10) 0.0040(6) 0.0105(7) -0.0018(7)
O8 0.0258(8) 0.0178(8) 0.0601(11) 0.0023(6) 0.0125(7) 0.0028(7)
O9 0.0252(7) 0.0193(8) 0.0341(8) 0.0033(6) 0.0082(6) 0.0009(6)
C10 0.0254(10) 0.0198(11) 0.0339(11) 0.0018(8) 0.0062(8) -0.0002(8)
C11 0.0349(12) 0.0215(12) 0.0382(12) 0.0035(9) 0.0048(9) -0.0040(9)
C12 0.0456(14) 0.0276(12) 0.0331(12) -0.0016(10) 0.0048(10) 0.0029(10)
C13 0.0263(12) 0.0241(12) 0.0400(13) 0.0059(9) 0.0080(9) -0.0017(9)
C14 0.0381(13) 0.0435(16) 0.0400(14) 0.0095(11) 0.0040(10) -0.0089(11)
C15 0.0439(15) 0.0460(17) 0.0391(14) 0.0131(12) 0.0016(11) 0.0020(11)
O16 0.0252(7) 0.0282(8) 0.0242(7) -0.0054(6) 0.0036(6) -0.0007(6)
O17 0.0335(8) 0.0485(12) 0.0280(8) 0.0004(7) 0.0001(6) 0.0055(7)
O18 0.0353(8) 0.0256(9) 0.0417(9) 0.0003(7) 0.0084(7) 0.0057(7)
S19 0.0257(2) 0.0269(3) 0.0256(2) -0.0007(2) 0.00322(17) 0.0038(2)
C20 0.0251(10) 0.0282(12) 0.0239(10) 0.0015(8) 0.0035(7) -0.0010(8)
C21 0.0304(11) 0.0288(13) 0.0383(12) -0.0034(9) 0.0059(9) 0.0039(9)
C22 0.0397(12) 0.0257(12) 0.0369(12) 0.0040(9) 0.0030(10) 0.0006(10)
C23 0.0312(11) 0.0352(14) 0.0270(11) 0.0032(10) 0.0004(8) -0.0079(9)
C24 0.0274(11) 0.0362(14) 0.0435(13) -0.0037(10) 0.0081(9) -0.0040(11)
C25 0.0316(11) 0.0303(15) 0.0389(12) -0.0038(9) 0.0086(9) 0.0001(9)
C26 0.0368(13) 0.0363(15) 0.0493(15) 0.0066(11) 0.0003(11) -0.0126(11)

loop_
_atom_type_symbol
_atom_type_description
_atom_type_scat_dispersion_real
_atom_type_scat_dispersion_imag
_atom_type_scat_source
C C 0.0033 0.0016 'International Tables Vol C Tables 4.2.6.8 and 6.1.1.4'
H H 0.0000 0.0000 'International Tables Vol C Tables 4.2.6.8 and 6.1.1.4'
O O 0.0106 0.0060 'International Tables Vol C Tables 4.2.6.8 and 6.1.1.4'
S S 0.1246 0.1234 'International Tables Vol C Tables 4.2.6.8 and 6.1.1.4'

loop_
_geom_angle_atom_site_label_1
_geom_angle_atom_site_label_2
_geom_angle_atom_site_label_3
_geom_angle
O16 C1 C2 108.63(16)
O16 C1 H1A 110.0
C2 C1 H1A 110.0
O16 C1 H1B 110.0
C2 C1 H1B 110.0
H1A C1 H1B 108.3
O9 C2 C1 109.73(17)
O9 C2 C3 102.01(16)
C1 C2 C3 116.63(17)
O9 C2 H2 109.4
C1 C2 H2 109.4
C3 C2 H2 109.4
O8 C3 C4 109.70(17)
O8 C3 C2 103.71(16)
C4 C3 C2 114.18(17)
O8 C3 H3 109.7
C4 C3 H3 109.7
C2 C3 H3 109.7
O7 C4 C3 107.00(17)
O7 C4 C5 102.24(18)
C3 C4 C5 115.13(19)
O7 C4 H4 110.7
C3 C4 H4 110.7
C5 C4 H4 110.7
O6 C5 C4 103.50(19)
O6 C5 H5A 111.1
C4 C5 H5A 111.1
O6 C5 H5B 111.1
C4 C5 H5B 111.1
H5A C5 H5B 109.0
C5 O6 C13 108.55(17)
C4 O7 C13 108.30(17)
C3 O8 C10 109.42(16)
C10 O9 C2 106.11(16)
O9 C10 O8 105.03(17)
O9 C10 C12 110.51(18)
O8 C10 C12 109.35(19)
O9 C10 C11 108.81(18)
O8 C10 C11 108.91(18)
C12 C10 C11 113.8(2)
C10 C11 H11A 109.5
C10 C11 H11B 109.5
H11A C11 H11B 109.5
C10 C11 H11C 109.5
H11A C11 H11C 109.5
H11B C11 H11C 109.5
C10 C12 H12A 109.5
C10 C12 H12B 109.5
H12A C12 H12B 109.5
C10 C12 H12C 109.5
H12A C12 H12C 109.5
H12B C12 H12C 109.5
O7 C13 O6 106.13(18)
O7 C13 C14 110.81(19)
O6 C13 C14 108.2(2)
O7 C13 C15 107.91(19)
O6 C13 C15 110.8(2)
C14 C13 C15 112.8(2)
C13 C14 H14A 109.5
C13 C14 H14B 109.5
H14A C14 H14B 109.5
C13 C14 H14C 109.5
H14A C14 H14C 109.5
H14B C14 H14C 109.5
C13 C15 H15A 109.5
C13 C15 H15B 109.5
H15A C15 H15B 109.5
C13 C15 H15C 109.5
H15A C15 H15C 109.5
H15B C15 H15C 109.5
C1 O16 S19 116.98(12)
O18 S19 O17 119.73(11)
O18 S19 O16 109.80(10)
O17 S19 O16 104.05(9)
O18 S19 C20 109.15(11)
O17 S19 C20 109.60(11)
O16 S19 C20 103.19(9)
C21 C20 C25 121.0(2)
C21 C20 S19 120.07(17)
C25 C20 S19 118.93(18)
C20 C21 C22 119.0(2)
C20 C21 H21 120.5
C22 C21 H21 120.5
C21 C22 C23 121.2(2)
C21 C22 H22 119.4
C23 C22 H22 119.4
C24 C23 C22 118.3(2)
C24 C23 C26 120.7(2)
C22 C23 C26 121.0(3)
C25 C24 C23 121.6(2)
C25 C24 H24 119.2
C23 C24 H24 119.2
C24 C25 C20 118.9(2)
C24 C25 H25 120.5
C20 C25 H25 120.5
C23 C26 H26A 109.5
C23 C26 H26B 109.5
H26A C26 H26B 109.5
C23 C26 H26C 109.5
H26A C26 H26C 109.5
H26B C26 H26C 109.5

loop_
_geom_bond_atom_site_label_1
_geom_bond_atom_site_label_2
_geom_bond_site_symmetry_2
_geom_bond_distance
_geom_bond_publ_flag
C1 O16 . 1.461(2) ?
C1 C2 . 1.502(3) ?
C1 H1A . 0.9900 ?
C1 H1B . 0.9900 ?
C2 O9 . 1.427(2) ?
C2 C3 . 1.533(3) ?
C2 H2 . 1.0000 ?
C3 O8 . 1.417(3) ?
C3 C4 . 1.508(3) ?
C3 H3 . 1.0000 ?
C4 O7 . 1.426(3) ?
C4 C5 . 1.517(3) ?
C4 H4 . 1.0000 ?
C5 O6 . 1.420(3) ?
C5 H5A . 0.9900 ?
C5 H5B . 0.9900 ?
O6 C13 . 1.439(3) ?
O7 C13 . 1.428(3) ?
O8 C10 . 1.443(3) ?
O9 C10 . 1.425(3) ?
C10 C12 . 1.508(3) ?
C10 C11 . 1.509(3) ?
C11 H11A . 0.9800 ?
C11 H11B . 0.9800 ?
C11 H11C . 0.9800 ?
C12 H12A . 0.9800 ?
C12 H12B . 0.9800 ?
C12 H12C . 0.9800 ?
C13 C14 . 1.505(3) ?
C13 C15 . 1.507(3) ?
C14 H14A . 0.9800 ?
C14 H14B . 0.9800 ?
C14 H14C . 0.9800 ?
C15 H15A . 0.9800 ?
C15 H15B . 0.9800 ?
C15 H15C . 0.9800 ?
O16 S19 . 1.5728(15) ?
O17 S19 . 1.4243(17) ?
O18 S19 . 1.4237(19) ?
S19 C20 . 1.754(2) ?
C20 C21 . 1.384(3) ?
C20 C25 . 1.389(3) ?
C21 C22 . 1.389(3) ?
C21 H21 . 0.9500 ?
C22 C23 . 1.395(4) ?
C22 H22 . 0.9500 ?
C23 C24 . 1.385(4) ?
C23 C26 . 1.501(3) ?
C24 C25 . 1.384(3) ?
C24 H24 . 0.9500 ?
C25 H25 . 0.9500 ?
C26 H26A . 0.9800 ?
C26 H26B . 0.9800 ?
C26 H26C . 0.9800 ?

loop_
_geom_hbond_atom_site_label_D
_geom_hbond_atom_site_label_H
_geom_hbond_atom_site_label_A
_geom_hbond_site_symmetry_A
_geom_hbond_distance_DH
_geom_hbond_distance_HA
_geom_hbond_distance_DA
_geom_hbond_angle_DHA
C4 H4 O17 1_556 1.00 2.48 3.396(3) 152
C15 H15C O8 2_557 0.98 2.61 3.509(3) 153
C24 H24 O17 1_655 0.95 2.63 3.521(3) 156

loop_
_geom_torsion_atom_site_label_1
_geom_torsion_atom_site_label_2
_geom_torsion_atom_site_label_3
_geom_torsion_atom_site_label_4
_geom_torsion
_geom_torsion_publ_flag
O16 C1 C2 O9 66.6(2) ?
O16 C1 C2 C3 -48.7(2) ?
O9 C2 C3 O8 29.19(19) y
C1 C2 C3 O8 148.71(18) ?
O9 C2 C3 C4 148.52(17) ?
C1 C2 C3 C4 -92.0(2) ?
O8 C3 C4 O7 178.56(17) ?
C2 C3 C4 O7 62.7(2) ?
O8 C3 C4 C5 -68.6(2) ?
C2 C3 C4 C5 175.52(19) ?
O7 C4 C5 O6 -33.0(2) y
C3 C4 C5 O6 -148.65(19) ?
C4 C5 O6 C13 24.3(2) y
C3 C4 O7 C13 151.62(17) ?
C5 C4 O7 C13 30.2(2) y
C4 C3 O8 C10 -133.01(18) ?
C2 C3 O8 C10 -10.7(2) y
C1 C2 O9 C10 -161.76(16) ?
C3 C2 O9 C10 -37.49(19) y
C2 O9 C10 O8 31.7(2) y
C2 O9 C10 C12 -86.1(2) ?
C2 O9 C10 C11 148.19(18) ?
C3 O8 C10 O9 -12.0(2) y
C3 O8 C10 C12 106.6(2) ?
C3 O8 C10 C11 -128.42(19) ?
C4 O7 C13 O6 -16.1(2) y
C4 O7 C13 C14 101.1(2) ?
C4 O7 C13 C15 -134.9(2) ?
C5 O6 C13 O7 -6.2(2) y
C5 O6 C13 C14 -125.2(2) ?
C5 O6 C13 C15 110.7(2) ?
C2 C1 O16 S19 -160.18(14) ?
C1 O16 S19 O18 -40.71(17) ?
C1 O16 S19 O17 -170.00(16) ?
C1 O16 S19 C20 75.55(17) ?
O18 S19 C20 C21 158.93(18) ?
O17 S19 C20 C21 -68.2(2) ?
O16 S19 C20 C21 42.2(2) ?
O18 S19 C20 C25 -23.2(2) ?
O17 S19 C20 C25 109.67(19) ?
O16 S19 C20 C25 -139.96(18) ?
C25 C20 C21 C22 0.1(3) ?
S19 C20 C21 C22 177.84(18) ?
C20 C21 C22 C23 0.5(4) ?
C21 C22 C23 C24 -0.5(4) ?
C21 C22 C23 C26 178.7(2) ?
C22 C23 C24 C25 0.0(4) ?
C26 C23 C24 C25 -179.2(2) ?
C23 C24 C25 C20 0.5(4) ?
C21 C20 C25 C24 -0.5(3) ?
S19 C20 C25 C24 -178.35(18) ?

loop_
_cod_related_entry_id
_cod_related_entry_database
_cod_related_entry_code
1 ChemSpider 21175094
